data_4125741
loop_
_publ_author_name
'Kumarasamy, Elango'
'Raghunathan, Ramya'
'Kandappa, Sunil Kumar'
'Sreenithya, A.'
'Jockusch, Steffen'
'Sunoj, Raghavan B.'
'Sivaguru, J.'

_publ_section_title
;
 Transposed Patern\`o-B\"uchi Reaction.
;
_journal_issue 2
_journal_name_full 'Journal of the American Chemical Society'
_journal_page_first 655
_journal_page_last 662
_journal_paper_doi 10.1021/jacs.6b05936
_journal_volume 139
_journal_year 2017
_chemical_absolute_configuration ad
_chemical_formula_moiety 'C16 H19 N O'
_chemical_formula_sum 'C16 H19 N O'
_chemical_formula_weight 241.32
_chemical_name_systematic
;
 ?
;
_space_group_crystal_system orthorhombic
_space_group_IT_number 19
_space_group_name_Hall 'P 2ac 2ab'
_space_group_name_H-M_alt 'P 21 21 21'
_symmetry_space_group_name_Hall 'P 2ac 2ab'
_symmetry_space_group_name_H-M 'P 21 21 21'
_atom_sites_solution_hydrogens geom
_atom_sites_solution_primary direct
_audit_creation_date 2015-04-02
_audit_creation_method
;
Olex2 1.2
(compiled 2015.01.26 svn.r3150 for OlexSys, GUI svn.r4998)
;
_cell_angle_alpha 90
_cell_angle_beta 90
_cell_angle_gamma 90
_cell_formula_units_Z 4
_cell_length_a 9.3935(2)
_cell_length_b 10.7059(3)
_cell_length_c 12.8032(3)
_cell_measurement_reflns_used 7171
_cell_measurement_temperature 100
_cell_measurement_theta_max 67.196
_cell_measurement_theta_min 3.452
_cell_volume 1287.56(5)
_computing_cell_refinement 'SAINT v7.68A (Bruker, 2009)'
_computing_data_reduction 'SAINT v7.68A (Bruker, 2009)'
_computing_molecular_graphics 'Olex2 (Dolomanov et al., 2009)'
_computing_publication_material 'Olex2 (Dolomanov et al., 2009)'
_computing_structure_refinement 'XL (Sheldrick, 2008)'
_computing_structure_solution 'XS (Sheldrick, 2008)'
_diffrn_ambient_temperature 100
_diffrn_measured_fraction_theta_full 0.976
_diffrn_measured_fraction_theta_max 0.978
_diffrn_measurement_device_type 'Bruker APEX-II CCD'
_diffrn_measurement_method '\f and \w scans'
_diffrn_radiation_monochromator graphite
_diffrn_radiation_type CuK\a
_diffrn_radiation_wavelength 1.54178
_diffrn_reflns_av_R_equivalents 0.0308
_diffrn_reflns_av_unetI/netI 0.0224
_diffrn_reflns_Laue_measured_fraction_full 0.976
_diffrn_reflns_Laue_measured_fraction_max 0.978
_diffrn_reflns_limit_h_max 11
_diffrn_reflns_limit_h_min -11
_diffrn_reflns_limit_k_max 11
_diffrn_reflns_limit_k_min -12
_diffrn_reflns_limit_l_max 15
_diffrn_reflns_limit_l_min -15
_diffrn_reflns_number 10713
_diffrn_reflns_point_group_measured_fraction_full 0.962
_diffrn_reflns_point_group_measured_fraction_max 0.964
_diffrn_reflns_theta_full 67.679
_diffrn_reflns_theta_max 67.547
_diffrn_reflns_theta_min 5.386
_diffrn_standards_number 0
_exptl_absorpt_coefficient_mu 0.599
_exptl_absorpt_correction_T_max 0.7529
_exptl_absorpt_correction_T_min 0.6418
_exptl_absorpt_correction_type multi-scan
_exptl_absorpt_process_details
;
SADABS-2008/1 (Bruker,2008) was used for absorption correction.
wR2(int) was 0.0815 before and 0.0415 after correction.
The Ratio of minimum to maximum transmission is 0.8524.
The \l/2 correction factor is 0.0015.
;
_exptl_crystal_colour 'clear colourless'
_exptl_crystal_colour_lustre clear
_exptl_crystal_colour_primary colourless
_exptl_crystal_density_diffrn 1.245
_exptl_crystal_description plate
_exptl_crystal_F_000 520
_exptl_crystal_size_max 0.376
_exptl_crystal_size_mid 0.145
_exptl_crystal_size_min 0.044
_refine_diff_density_max 0.169
_refine_diff_density_min -0.122
_refine_diff_density_rms 0.029
_refine_ls_abs_structure_details
;
 Flack x determined using 883 quotients [(I+)-(I-)]/[(I+)+(I-)]
 (Parsons, Flack and Wagner, Acta Cryst. B69 (2013) 249-259).
;
_refine_ls_abs_structure_Flack 0.06(9)
_refine_ls_extinction_coef 0.0031(5)
_refine_ls_extinction_expression Fc^*^=kFc[1+0.001xFc^2^\l^3^/sin(2\q)]^-1/4^
_refine_ls_extinction_method SHELXL
_refine_ls_goodness_of_fit_ref 1.036
_refine_ls_hydrogen_treatment constr
_refine_ls_matrix_type full
_refine_ls_number_parameters 167
_refine_ls_number_reflns 2228
_refine_ls_number_restraints 0
_refine_ls_restrained_S_all 1.036
_refine_ls_R_factor_all 0.0268
_refine_ls_R_factor_gt 0.0258
_refine_ls_shift/su_max 0.001
_refine_ls_shift/su_mean 0.000
_refine_ls_structure_factor_coef Fsqd
_refine_ls_weighting_details 'w=1/[\s^2^(Fo^2^)+(0.0334P)^2^+0.2609P] where P=(Fo^2^+2Fc^2^)/3'
_refine_ls_weighting_scheme calc
_refine_ls_wR_factor_gt 0.0657
_refine_ls_wR_factor_ref 0.0664
_reflns_Friedel_coverage 0.690
_reflns_Friedel_fraction_full 0.942
_reflns_Friedel_fraction_max 0.944
_reflns_number_gt 2168
_reflns_number_total 2228
_reflns_threshold_expression 'I > 2\s(I)'
_cod_data_source_file ja6b05936_si_001.cif
_cod_data_source_block 4R,5R,7S-2a
_cod_original_cell_volume 1287.57(5)
_cod_database_code 4125741
_shelxl_version_number 2014-3
_shelx_space_group_comment
;
The symmetry employed for this shelxl refinement is uniquely defined
by the following loop, which should always be used as a source of
symmetry information in preference to the above space-group names.
They are only intended as comments.
;
_shelx_estimated_absorpt_t_max 0.974
_shelx_estimated_absorpt_t_min 0.806
_olex2_refinement_description
;
1. Fixed Uiso
 At 1.2 times of:
  All C(H) groups, All C(H,H) groups
 At 1.5 times of:
  All C(H,H,H) groups
2.a Ternary CH refined with riding coordinates:
 C7(H7), C4(H4), C5(H5)
2.b Secondary CH2 refined with riding coordinates:
 C8(H8A,H8B), C6(H6A,H6B)
2.c Aromatic/amide H refined with riding coordinates:
 C13(H13), C12(H12), C14(H14)
2.d Idealised Me refined as rotating group:
 C16(H16A,H16B,H16C), C15(H15A,H15B,H15C), C17(H17A,H17B,H17C)
;
_olex2_date_sample_data_collection 'Nov st, 2012'
_olex2_date_sample_submission 'Oct 31st, 2012'
_olex2_submission_special_instructions 'No special instructions were received'

loop_
_space_group_symop_operation_xyz
'x, y, z'
'x+1/2, -y+1/2, -z'
'-x, y+1/2, -z+1/2'
'-x+1/2, -y, z+1/2'

loop_
_atom_site_label
_atom_site_type_symbol
_atom_site_fract_x
_atom_site_fract_y
_atom_site_fract_z
_atom_site_U_iso_or_equiv
_atom_site_adp_type
_atom_site_occupancy
_atom_site_site_symmetry_order
_atom_site_calc_flag
_atom_site_refinement_flags_posn
O1 O -1.03435(12) -0.10007(11) -0.59901(9) 0.0235(3) Uani 1 1 d .
N1 N -0.84384(14) -0.18772(12) -0.51292(10) 0.0176(3) Uani 1 1 d .
C13 C -0.91184(19) -0.56214(17) -0.59157(15) 0.0285(4) Uani 1 1 d .
H13 H -0.9316 -0.6467 -0.6087 0.034 Uiso 1 1 calc R
C12 C -0.89139(18) -0.47533(18) -0.67036(14) 0.0275(4) Uani 1 1 d .
H12 H -0.8965 -0.5013 -0.7412 0.033 Uiso 1 1 calc R
C11 C -0.86356(18) -0.35106(17) -0.64753(13) 0.0225(4) Uani 1 1 d .
C10 C -0.86350(16) -0.31498(15) -0.54212(13) 0.0173(3) Uani 1 1 d .
C2 C -0.93665(17) -0.09321(15) -0.53637(12) 0.0183(4) Uani 1 1 d .
C3 C -0.89549(18) 0.02165(15) -0.47165(13) 0.0214(4) Uani 1 1 d .
C16 C -1.02586(19) 0.09911(17) -0.44367(14) 0.0267(4) Uani 1 1 d .
H16A H -0.9965 0.1718 -0.4024 0.040 Uiso 1 1 calc GR
H16B H -1.0921 0.0481 -0.4027 0.040 Uiso 1 1 calc GR
H16C H -1.0729 0.1273 -0.5078 0.040 Uiso 1 1 calc GR
C14 C -0.90365(17) -0.52597(16) -0.48768(15) 0.0249(4) Uani 1 1 d .
H14 H -0.9132 -0.5866 -0.4340 0.030 Uiso 1 1 calc R
C9 C -0.88159(16) -0.40143(16) -0.46180(13) 0.0187(3) Uani 1 1 d .
C8 C -0.8824(2) -0.36133(16) -0.34831(13) 0.0241(4) Uani 1 1 d .
H8A H -0.8321 -0.4255 -0.3067 0.029 Uiso 1 1 calc R
H8B H -0.9823 -0.3589 -0.3238 0.029 Uiso 1 1 calc R
C7 C -0.81380(18) -0.23419(16) -0.32628(12) 0.0225(4) Uani 1 1 d .
H7 H -0.7387 -0.2424 -0.2714 0.027 Uiso 1 1 calc R
C6 C -0.9108(2) -0.12010(18) -0.30304(13) 0.0272(4) Uani 1 1 d .
H6A H -0.9065 -0.0914 -0.2296 0.033 Uiso 1 1 calc R
H6B H -1.0106 -0.1315 -0.3259 0.033 Uiso 1 1 calc R
C4 C -0.81995(18) -0.03971(16) -0.37935(13) 0.0231(4) Uani 1 1 d .
H4 H -0.7494 0.0158 -0.3437 0.028 Uiso 1 1 calc R
C5 C -0.75564(17) -0.16298(15) -0.42100(12) 0.0197(4) Uani 1 1 d .
H5 H -0.6502 -0.1648 -0.4315 0.024 Uiso 1 1 calc R
C15 C -0.8320(2) -0.25888(19) -0.73316(13) 0.0303(4) Uani 1 1 d .
H15A H -0.9134 -0.2026 -0.7419 0.045 Uiso 1 1 calc GR
H15B H -0.8148 -0.3039 -0.7986 0.045 Uiso 1 1 calc GR
H15C H -0.7473 -0.2102 -0.7147 0.045 Uiso 1 1 calc GR
C17 C -0.79043(19) 0.09880(18) -0.53683(17) 0.0323(4) Uani 1 1 d .
H17A H -0.7644 0.1746 -0.4984 0.049 Uiso 1 1 calc GR
H17B H -0.8350 0.1219 -0.6033 0.049 Uiso 1 1 calc GR
H17C H -0.7048 0.0492 -0.5505 0.049 Uiso 1 1 calc GR

loop_
_atom_site_aniso_label
_atom_site_aniso_U_11
_atom_site_aniso_U_22
_atom_site_aniso_U_33
_atom_site_aniso_U_23
_atom_site_aniso_U_13
_atom_site_aniso_U_12
O1 0.0220(6) 0.0266(6) 0.0220(6) 0.0036(5) -0.0040(5) 0.0006(5)
N1 0.0169(7) 0.0178(7) 0.0181(6) 0.0005(5) -0.0015(6) -0.0008(6)
C13 0.0216(9) 0.0209(9) 0.0429(10) -0.0109(8) -0.0054(8) 0.0011(7)
C12 0.0207(9) 0.0338(10) 0.0280(9) -0.0121(8) -0.0057(7) 0.0059(8)
C11 0.0172(8) 0.0296(9) 0.0206(8) -0.0036(7) -0.0020(7) 0.0042(7)
C10 0.0138(8) 0.0172(8) 0.0210(7) -0.0017(6) -0.0019(7) 0.0013(6)
C2 0.0160(8) 0.0213(8) 0.0177(8) 0.0053(7) 0.0027(7) -0.0009(7)
C3 0.0196(8) 0.0167(8) 0.0277(8) 0.0007(7) -0.0010(7) -0.0004(7)
C16 0.0253(9) 0.0214(9) 0.0334(9) 0.0003(8) 0.0001(8) 0.0031(8)
C14 0.0182(9) 0.0208(9) 0.0356(9) 0.0018(7) -0.0013(8) -0.0004(7)
C9 0.0128(8) 0.0199(8) 0.0233(8) -0.0006(7) -0.0011(7) 0.0017(7)
C8 0.0257(9) 0.0260(10) 0.0205(8) 0.0035(7) 0.0011(7) 0.0003(8)
C7 0.0237(9) 0.0263(9) 0.0175(8) -0.0005(7) -0.0040(7) 0.0038(8)
C6 0.0326(10) 0.0287(10) 0.0203(8) -0.0019(7) 0.0002(7) 0.0088(8)
C4 0.0211(9) 0.0210(9) 0.0272(9) -0.0057(7) -0.0059(7) 0.0015(7)
C5 0.0157(8) 0.0204(8) 0.0229(8) -0.0021(6) -0.0042(7) -0.0008(7)
C15 0.0316(10) 0.0400(11) 0.0192(8) 0.0003(7) 0.0006(8) 0.0075(9)
C17 0.0247(9) 0.0232(9) 0.0491(11) 0.0059(9) 0.0052(9) -0.0033(8)

loop_
_atom_type_symbol
_atom_type_description
_atom_type_scat_dispersion_real
_atom_type_scat_dispersion_imag
_atom_type_scat_source
C C 0.0181 0.0091 'International Tables Vol C Tables 4.2.6.8 and 6.1.1.4'
H H 0.0000 0.0000 'International Tables Vol C Tables 4.2.6.8 and 6.1.1.4'
N N 0.0311 0.0180 'International Tables Vol C Tables 4.2.6.8 and 6.1.1.4'
O O 0.0492 0.0322 'International Tables Vol C Tables 4.2.6.8 and 6.1.1.4'

loop_
_geom_angle_atom_site_label_1
_geom_angle_atom_site_label_2
_geom_angle_atom_site_label_3
_geom_angle
C10 N1 C5 117.23(13)
C2 N1 C10 124.52(14)
C2 N1 C5 113.77(13)
C12 C13 H13 119.9
C12 C13 C14 120.22(17)
C14 C13 H13 119.9
C13 C12 H12 119.5
C13 C12 C11 121.08(16)
C11 C12 H12 119.5
C12 C11 C10 117.82(16)
C12 C11 C15 120.84(16)
C10 C11 C15 121.33(16)
C11 C10 N1 121.03(15)
C9 C10 N1 117.20(15)
C9 C10 C11 121.77(15)
O1 C2 N1 125.33(15)
O1 C2 C3 126.38(15)
N1 C2 C3 108.29(13)
C2 C3 C17 107.48(14)
C16 C3 C2 111.20(14)
C16 C3 C4 115.22(15)
C16 C3 C17 110.64(14)
C4 C3 C2 100.98(13)
C4 C3 C17 110.71(14)
C3 C16 H16A 109.5
C3 C16 H16B 109.5
C3 C16 H16C 109.5
H16A C16 H16B 109.5
H16A C16 H16C 109.5
H16B C16 H16C 109.5
C13 C14 H14 119.8
C13 C14 C9 120.31(17)
C9 C14 H14 119.8
C10 C9 C8 121.33(15)
C14 C9 C10 118.65(16)
C14 C9 C8 119.99(15)
C9 C8 H8A 108.5
C9 C8 H8B 108.5
C9 C8 C7 115.21(14)
H8A C8 H8B 107.5
C7 C8 H8A 108.5
C7 C8 H8B 108.5
C8 C7 H7 110.4
C8 C7 C6 119.16(15)
C8 C7 C5 116.49(13)
C6 C7 H7 110.4
C5 C7 H7 110.4
C5 C7 C6 88.25(13)
C7 C6 H6A 113.7
C7 C6 H6B 113.7
C7 C6 C4 89.61(13)
H6A C6 H6B 111.0
C4 C6 H6A 113.7
C4 C6 H6B 113.7
C3 C4 C6 117.96(14)
C3 C4 H4 113.9
C3 C4 C5 106.37(13)
C6 C4 H4 113.9
C5 C4 C6 87.63(13)
C5 C4 H4 113.9
N1 C5 C7 110.15(13)
N1 C5 C4 102.16(13)
N1 C5 H5 116.7
C7 C5 C4 90.71(13)
C7 C5 H5 116.7
C4 C5 H5 116.7
C11 C15 H15A 109.5
C11 C15 H15B 109.5
C11 C15 H15C 109.5
H15A C15 H15B 109.5
H15A C15 H15C 109.5
H15B C15 H15C 109.5
C3 C17 H17A 109.5
C3 C17 H17B 109.5
C3 C17 H17C 109.5
H17A C17 H17B 109.5
H17A C17 H17C 109.5
H17B C17 H17C 109.5

loop_
_geom_bond_atom_site_label_1
_geom_bond_atom_site_label_2
_geom_bond_distance
O1 C2 1.221(2)
N1 C10 1.425(2)
N1 C2 1.369(2)
N1 C5 1.463(2)
C13 H13 0.9500
C13 C12 1.385(3)
C13 C14 1.388(3)
C12 H12 0.9500
C12 C11 1.387(3)
C11 C10 1.404(2)
C11 C15 1.505(3)
C10 C9 1.394(2)
C2 C3 1.532(2)
C3 C16 1.522(2)
C3 C4 1.527(2)
C3 C17 1.534(2)
C16 H16A 0.9800
C16 H16B 0.9800
C16 H16C 0.9800
C14 H14 0.9500
C14 C9 1.389(2)
C9 C8 1.515(2)
C8 H8A 0.9900
C8 H8B 0.9900
C8 C7 1.532(2)
C7 H7 1.0000
C7 C6 1.553(2)
C7 C5 1.533(2)
C6 H6A 0.9900
C6 H6B 0.9900
C6 C4 1.557(3)
C4 H4 1.0000
C4 C5 1.546(2)
C5 H5 1.0000
C15 H15A 0.9800
C15 H15B 0.9800
C15 H15C 0.9800
C17 H17A 0.9800
C17 H17B 0.9800
C17 H17C 0.9800
